data_2223971
loop_
_publ_author_name
'Gowda, B. Thimme'
'Foro, Sabine'
'Suchetan, P. A.'
'Fuess, Hartmut'

_publ_section_title
;
 <i>N</i>-(3-Chlorobenzoyl)benzenesulfonamide
;
_journal_coeditor_code PK2198
_journal_issue 11
_journal_name_full 'Acta Crystallographica Section E'
_journal_page_first o2750
_journal_paper_doi 10.1107/S1600536809041051
_journal_volume 65
_journal_year 2009
_chemical_formula_iupac 'C13 H10 Cl N O3 S'
_chemical_formula_moiety 'C13 H10 Cl N O3 S'
_chemical_formula_sum 'C13 H10 Cl N O3 S'
_chemical_formula_weight 295.73
_chemical_name_systematic
;
<i>N</i>-(3-Chlorobenzoyl)benzenesulfonamide
;
_space_group_IT_number 15
_symmetry_cell_setting monoclinic
_symmetry_space_group_name_Hall '-C 2yc'
_symmetry_space_group_name_H-M 'C 1 2/c 1'
_atom_sites_solution_hydrogens geom
_atom_sites_solution_primary direct
_atom_sites_solution_secondary difmap
_audit_creation_method SHELXL-97
_cell_angle_alpha 90.00
_cell_angle_beta 92.480(10)
_cell_angle_gamma 90.00
_cell_formula_units_Z 8
_cell_length_a 21.309(2)
_cell_length_b 6.0953(7)
_cell_length_c 20.367(2)
_cell_measurement_reflns_used 1936
_cell_measurement_temperature 299(2)
_cell_measurement_theta_max 27.99
_cell_measurement_theta_min 2.70
_cell_volume 2642.9(5)
_computing_cell_refinement
;
CrysAlisRED (Oxford Diffraction, 2009)
;
_computing_data_collection
;
CrysAlisCCD (Oxford Diffraction, 2009)
;
_computing_data_reduction
;
CrysAlisRED (Oxford Diffraction, 2009)
;
_computing_molecular_graphics 'PLATON (Spek, 2009)'
_computing_publication_material 'SHELXL97 (Sheldrick, 2008)'
_computing_structure_refinement 'SHELXL97 (Sheldrick, 2008)'
_computing_structure_solution 'SHELXS97 (Sheldrick, 2008)'
_diffrn_ambient_temperature 299(2)
_diffrn_measured_fraction_theta_full 0.999
_diffrn_measured_fraction_theta_max 0.999
_diffrn_measurement_device_type
;
Oxford Diffraction Xcalibur diffractometer
with a Sapphire CCD detector
;
_diffrn_measurement_method
;
Rotation method data acquisition using \w and \f
;
_diffrn_radiation_monochromator graphite
_diffrn_radiation_source 'fine-focus sealed tube'
_diffrn_radiation_type MoK\a
_diffrn_radiation_wavelength 0.71073
_diffrn_reflns_av_R_equivalents 0.0145
_diffrn_reflns_av_sigmaI/netI 0.0237
_diffrn_reflns_limit_h_max 16
_diffrn_reflns_limit_h_min -26
_diffrn_reflns_limit_k_max 6
_diffrn_reflns_limit_k_min -7
_diffrn_reflns_limit_l_max 25
_diffrn_reflns_limit_l_min -25
_diffrn_reflns_number 5328
_diffrn_reflns_theta_full 26.37
_diffrn_reflns_theta_max 26.37
_diffrn_reflns_theta_min 2.71
_diffrn_standards_number 0
_exptl_absorpt_coefficient_mu 0.449
_exptl_absorpt_correction_T_max 0.900
_exptl_absorpt_correction_T_min 0.834
_exptl_absorpt_correction_type multi-scan
_exptl_absorpt_process_details '(CrysAlisRED; Oxford Diffraction, 2009)'
_exptl_crystal_colour colourless
_exptl_crystal_density_diffrn 1.486
_exptl_crystal_density_method 'not measured'
_exptl_crystal_description prism
_exptl_crystal_F_000 1216
_exptl_crystal_size_max 0.42
_exptl_crystal_size_mid 0.40
_exptl_crystal_size_min 0.24
_refine_diff_density_max 0.179
_refine_diff_density_min -0.323
_refine_ls_extinction_coef 0.0038(7)
_refine_ls_extinction_expression Fc^*^=kFc[1+0.001xFc^2^\l^3^/sin(2\q)]^-1/4^
_refine_ls_extinction_method 'SHELXL97 (Sheldrick, 2008)'
_refine_ls_goodness_of_fit_ref 0.920
_refine_ls_hydrogen_treatment mixed
_refine_ls_matrix_type full
_refine_ls_number_parameters 176
_refine_ls_number_reflns 2714
_refine_ls_number_restraints 0
_refine_ls_restrained_S_all 0.920
_refine_ls_R_factor_all 0.0575
_refine_ls_R_factor_gt 0.0390
_refine_ls_shift/su_max 0.001
_refine_ls_shift/su_mean 0.000
_refine_ls_structure_factor_coef Fsqd
_refine_ls_weighting_details 'calc w=1/[\s^2^(Fo^2^)+(0.1P)^2^] where P=(Fo^2^+2Fc^2^)/3'
_refine_ls_weighting_scheme calc
_refine_ls_wR_factor_gt 0.1212
_refine_ls_wR_factor_ref 0.1334
_reflns_number_gt 1968
_reflns_number_total 2714
_reflns_threshold_expression I>2\s(I)
_cod_data_source_file pk2198.cif
_cod_data_source_block I
_cod_original_sg_symbol_H-M 'C 2/c'
_cod_database_code 2223971
_cod_database_fobs_code 2223971

loop_
_symmetry_equiv_pos_as_xyz
'x, y, z'
'-x, y, -z+1/2'
'x+1/2, y+1/2, z'
'-x+1/2, y+1/2, -z+1/2'
'-x, -y, -z'
'x, -y, z-1/2'
'-x+1/2, -y+1/2, -z'
'x+1/2, -y+1/2, z-1/2'

loop_
_atom_site_type_symbol
_atom_site_label
_atom_site_fract_x
_atom_site_fract_y
_atom_site_fract_z
_atom_site_U_iso_or_equiv
_atom_site_adp_type
_atom_site_calc_flag
_atom_site_refinement_flags
_atom_site_occupancy
_atom_site_disorder_assembly
_atom_site_disorder_group
C C1 0.20143(9) -0.0804(3) 0.65509(10) 0.0418(5) Uani d . 1 . .
C C2 0.19836(10) 0.0558(4) 0.70922(10) 0.0486(5) Uani d . 1 . .
H H2 0.2161 0.1952 0.7087 0.058 Uiso calc R 1 . .
C C3 0.16863(13) -0.0179(4) 0.76404(12) 0.0648(7) Uani d . 1 . .
H H3 0.1668 0.0720 0.8008 0.078 Uiso calc R 1 . .
C C4 0.14182(12) -0.2218(5) 0.76472(13) 0.0687(7) Uani d . 1 . .
H H4 0.1218 -0.2697 0.8018 0.082 Uiso calc R 1 . .
C C5 0.14450(12) -0.3554(4) 0.71097(15) 0.0696(7) Uani d . 1 . .
H H5 0.1257 -0.4929 0.7116 0.084 Uiso calc R 1 . .
C C6 0.17497(11) -0.2883(3) 0.65551(12) 0.0569(6) Uani d . 1 . .
H H6 0.1776 -0.3808 0.6194 0.068 Uiso calc R 1 . .
C C7 0.13356(10) 0.1419(3) 0.52483(10) 0.0483(5) Uani d . 1 . .
C C8 0.08621(9) 0.1089(3) 0.46936(10) 0.0486(5) Uani d . 1 . .
C C9 0.08589(10) -0.0686(4) 0.42751(10) 0.0519(5) Uani d . 1 . .
H H9 0.1175 -0.1737 0.4316 0.062 Uiso calc R 1 . .
C C10 0.03867(11) -0.0901(4) 0.37955(10) 0.0562(6) Uani d . 1 . .
C C11 -0.00920(12) 0.0610(5) 0.37261(13) 0.0705(7) Uani d . 1 . .
H H11 -0.0411 0.0440 0.3404 0.085 Uiso calc R 1 . .
C C12 -0.00860(15) 0.2364(5) 0.41439(18) 0.0949(10) Uani d . 1 . .
H H12 -0.0404 0.3407 0.4102 0.114 Uiso calc R 1 . .
C C13 0.03849(13) 0.2618(4) 0.46282(15) 0.0772(8) Uani d . 1 . .
H H13 0.0380 0.3819 0.4910 0.093 Uiso calc R 1 . .
N N1 0.18539(9) 0.0071(3) 0.52611(8) 0.0498(5) Uani d . 1 . .
H H1N 0.1947(11) -0.082(4) 0.4968(12) 0.060 Uiso d . 1 . .
O O1 0.28316(7) -0.1577(3) 0.56683(8) 0.0734(6) Uani d . 1 . .
O O2 0.26351(8) 0.2263(3) 0.59692(7) 0.0655(5) Uani d . 1 . .
O O3 0.12636(8) 0.2751(3) 0.56792(8) 0.0695(5) Uani d . 1 . .
Cl Cl1 0.03840(4) -0.31286(16) 0.32733(4) 0.1016(3) Uani d . 1 . .
S S1 0.24035(2) 0.00980(9) 0.58590(2) 0.0490(2) Uani d . 1 . .

loop_
_atom_site_aniso_label
_atom_site_aniso_U_11
_atom_site_aniso_U_22
_atom_site_aniso_U_33
_atom_site_aniso_U_12
_atom_site_aniso_U_13
_atom_site_aniso_U_23
C1 0.0370(10) 0.0454(10) 0.0420(10) 0.0088(9) -0.0084(8) -0.0040(8)
C2 0.0523(12) 0.0503(12) 0.0429(11) -0.0007(9) -0.0009(9) -0.0076(9)
C3 0.0667(16) 0.0830(18) 0.0449(12) 0.0055(13) 0.0039(11) -0.0048(12)
C4 0.0602(16) 0.0855(18) 0.0602(15) -0.0003(13) 0.0010(12) 0.0214(14)
C5 0.0590(15) 0.0527(14) 0.096(2) -0.0034(11) -0.0082(15) 0.0199(14)
C6 0.0538(13) 0.0464(12) 0.0690(15) 0.0067(10) -0.0144(11) -0.0094(11)
C7 0.0480(12) 0.0527(12) 0.0437(11) 0.0083(10) -0.0030(9) -0.0027(9)
C8 0.0418(11) 0.0587(13) 0.0447(11) 0.0093(10) -0.0036(9) -0.0001(10)
C9 0.0435(12) 0.0708(14) 0.0408(11) 0.0110(10) -0.0050(9) -0.0031(10)
C10 0.0480(13) 0.0786(15) 0.0416(11) -0.0027(12) -0.0042(9) 0.0001(11)
C11 0.0496(14) 0.098(2) 0.0621(15) 0.0053(14) -0.0201(12) 0.0098(14)
C12 0.0680(18) 0.097(2) 0.117(3) 0.0362(16) -0.0345(18) -0.009(2)
C13 0.0631(16) 0.0783(17) 0.0880(18) 0.0275(14) -0.0211(14) -0.0190(15)
N1 0.0451(10) 0.0688(12) 0.0348(9) 0.0139(8) -0.0067(7) -0.0155(8)
O1 0.0482(9) 0.1156(15) 0.0554(10) 0.0295(9) -0.0097(8) -0.0298(10)
O2 0.0635(10) 0.0830(11) 0.0497(9) -0.0240(9) -0.0011(8) -0.0036(8)
O3 0.0721(11) 0.0670(10) 0.0680(11) 0.0201(9) -0.0139(9) -0.0271(9)
Cl1 0.0912(6) 0.1320(7) 0.0789(5) 0.0054(5) -0.0282(4) -0.0466(5)
S1 0.0378(3) 0.0713(4) 0.0374(3) 0.0049(2) -0.0044(2) -0.0125(2)

loop_
_atom_type_symbol
_atom_type_description
_atom_type_scat_dispersion_real
_atom_type_scat_dispersion_imag
_atom_type_scat_source
C C 0.0033 0.0016 'International Tables Vol C Tables 4.2.6.8 and 6.1.1.4'
H H 0.0000 0.0000 'International Tables Vol C Tables 4.2.6.8 and 6.1.1.4'
N N 0.0061 0.0033 'International Tables Vol C Tables 4.2.6.8 and 6.1.1.4'
O O 0.0106 0.0060 'International Tables Vol C Tables 4.2.6.8 and 6.1.1.4'
Cl Cl 0.1484 0.1585 'International Tables Vol C Tables 4.2.6.8 and 6.1.1.4'
S S 0.1246 0.1234 'International Tables Vol C Tables 4.2.6.8 and 6.1.1.4'

loop_
_geom_angle_atom_site_label_1
_geom_angle_atom_site_label_2
_geom_angle_atom_site_label_3
_geom_angle_site_symmetry_1
_geom_angle_site_symmetry_3
_geom_angle
_geom_angle_publ_flag
C2 C1 C6 . . 120.7(2) ?
C2 C1 S1 . . 119.47(17) ?
C6 C1 S1 . . 119.85(16) ?
C3 C2 C1 . . 119.2(2) ?
C3 C2 H2 . . 120.4 ?
C1 C2 H2 . . 120.4 ?
C4 C3 C2 . . 120.6(2) ?
C4 C3 H3 . . 119.7 ?
C2 C3 H3 . . 119.7 ?
C5 C4 C3 . . 120.1(2) ?
C5 C4 H4 . . 120.0 ?
C3 C4 H4 . . 120.0 ?
C4 C5 C6 . . 120.9(2) ?
C4 C5 H5 . . 119.6 ?
C6 C5 H5 . . 119.6 ?
C1 C6 C5 . . 118.6(2) ?
C1 C6 H6 . . 120.7 ?
C5 C6 H6 . . 120.7 ?
O3 C7 N1 . . 120.9(2) ?
O3 C7 C8 . . 122.38(19) ?
N1 C7 C8 . . 116.66(17) ?
C9 C8 C13 . . 119.1(2) ?
C9 C8 C7 . . 123.94(18) ?
C13 C8 C7 . . 116.8(2) ?
C8 C9 C10 . . 119.8(2) ?
C8 C9 H9 . . 120.1 ?
C10 C9 H9 . . 120.1 ?
C11 C10 C9 . . 121.6(2) ?
C11 C10 Cl1 . . 118.72(19) ?
C9 C10 Cl1 . . 119.64(18) ?
C12 C11 C10 . . 118.2(2) ?
C12 C11 H11 . . 120.9 ?
C10 C11 H11 . . 120.9 ?
C11 C12 C13 . . 121.2(3) ?
C11 C12 H12 . . 119.4 ?
C13 C12 H12 . . 119.4 ?
C8 C13 C12 . . 120.0(3) ?
C8 C13 H13 . . 120.0 ?
C12 C13 H13 . . 120.0 ?
C7 N1 S1 . . 123.41(15) ?
C7 N1 H1N . . 126.0(17) ?
S1 N1 H1N . . 110.5(17) ?
O2 S1 O1 . . 118.86(11) ?
O2 S1 N1 . . 110.81(10) ?
O1 S1 N1 . . 103.42(9) ?
O2 S1 C1 . . 109.68(9) ?
O1 S1 C1 . . 108.83(11) ?
N1 S1 C1 . . 104.13(10) ?

loop_
_geom_bond_atom_site_label_1
_geom_bond_atom_site_label_2
_geom_bond_site_symmetry_2
_geom_bond_distance
_geom_bond_publ_flag
C1 C2 . 1.384(3) ?
C1 C6 . 1.387(3) ?
C1 S1 . 1.754(2) ?
C2 C3 . 1.382(3) ?
C2 H2 . 0.9300 ?
C3 C4 . 1.369(3) ?
C3 H3 . 0.9300 ?
C4 C5 . 1.367(4) ?
C4 H4 . 0.9300 ?
C5 C6 . 1.389(4) ?
C5 H5 . 0.9300 ?
C6 H6 . 0.9300 ?
C7 O3 . 1.210(2) ?
C7 N1 . 1.376(3) ?
C7 C8 . 1.495(3) ?
C8 C9 . 1.377(3) ?
C8 C13 . 1.382(3) ?
C9 C10 . 1.378(3) ?
C9 H9 . 0.9300 ?
C10 C11 . 1.377(4) ?
C10 Cl1 . 1.725(2) ?
C11 C12 . 1.366(4) ?
C11 H11 . 0.9300 ?
C12 C13 . 1.385(4) ?
C12 H12 . 0.9300 ?
C13 H13 . 0.9300 ?
N1 S1 . 1.6527(18) ?
N1 H1N . 0.84(2) ?
O1 S1 . 1.4340(16) ?
O2 S1 . 1.4232(16) ?

loop_
_geom_hbond_atom_site_label_D
_geom_hbond_atom_site_label_H
_geom_hbond_atom_site_label_A
_geom_hbond_site_symmetry_A
_geom_hbond_distance_DH
_geom_hbond_distance_HA
_geom_hbond_distance_DA
_geom_hbond_angle_DHA
N1 H1N O1 7_546 0.84(2) 2.12(2) 2.946(2) 171(2)

loop_
_geom_torsion_atom_site_label_1
_geom_torsion_atom_site_label_2
_geom_torsion_atom_site_label_3
_geom_torsion_atom_site_label_4
_geom_torsion_site_symmetry_1
_geom_torsion_site_symmetry_2
_geom_torsion_site_symmetry_3
_geom_torsion_site_symmetry_4
_geom_torsion
_geom_torsion_publ_flag
C6 C1 C2 C3 . . . . 0.1(3) ?
S1 C1 C2 C3 . . . . -178.81(18) ?
C1 C2 C3 C4 . . . . -0.8(4) ?
C2 C3 C4 C5 . . . . 0.3(4) ?
C3 C4 C5 C6 . . . . 0.9(4) ?
C2 C1 C6 C5 . . . . 1.0(3) ?
S1 C1 C6 C5 . . . . 179.95(17) ?
C4 C5 C6 C1 . . . . -1.5(3) ?
O3 C7 C8 C9 . . . . -165.9(2) ?
N1 C7 C8 C9 . . . . 11.8(3) ?
O3 C7 C8 C13 . . . . 10.6(4) ?
N1 C7 C8 C13 . . . . -171.7(2) ?
C13 C8 C9 C10 . . . . 0.7(4) ?
C7 C8 C9 C10 . . . . 177.1(2) ?
C8 C9 C10 C11 . . . . -0.8(4) ?
C8 C9 C10 Cl1 . . . . -179.90(18) ?
C9 C10 C11 C12 . . . . 0.7(4) ?
Cl1 C10 C11 C12 . . . . 179.8(2) ?
C10 C11 C12 C13 . . . . -0.5(5) ?
C9 C8 C13 C12 . . . . -0.5(5) ?
C7 C8 C13 C12 . . . . -177.1(3) ?
C11 C12 C13 C8 . . . . 0.4(5) ?
O3 C7 N1 S1 . . . . 1.5(3) ?
C8 C7 N1 S1 . . . . -176.23(15) ?
C7 N1 S1 O2 . . . . -52.6(2) ?
C7 N1 S1 O1 . . . . 178.97(19) ?
C7 N1 S1 C1 . . . . 65.3(2) ?
C2 C1 S1 O2 . . . . -0.9(2) ?
C6 C1 S1 O2 . . . . -179.87(16) ?
C2 C1 S1 O1 . . . . 130.64(17) ?
C6 C1 S1 O1 . . . . -48.30(19) ?
C2 C1 S1 N1 . . . . -119.56(17) ?
C6 C1 S1 N1 . . . . 61.49(18) ?

loop_
_cod_related_entry_id
_cod_related_entry_database
_cod_related_entry_code
1 ChemSpider 679500
